data_9008989
loop_
_publ_author_name
'Wyckoff, R. W. G.'

_publ_section_title
;
 Second edition. Interscience Publishers, New York, New York
 Potassium peroxide
;
_journal_name_full 'Crystal Structures'
_journal_page_first 85
_journal_page_last 237
_journal_volume 1
_journal_year 1963
_chemical_formula_structural K2O2
_chemical_formula_sum 'K2 O2'
_space_group_IT_number 64
_space_group_name_Hall '-C 2ac 2'
_space_group_name_H-M_alt 'C m c e'
_symmetry_space_group_name_Hall '-C 2ac 2'
_symmetry_space_group_name_H-M 'C m c e'
_cell_angle_alpha 90
_cell_angle_beta 90
_cell_angle_gamma 90
_cell_length_a 6.736
_cell_length_b 7.001
_cell_length_c 6.479
_cell_formula_units_Z 4
_cell_volume 305.541
_exptl_crystal_density_diffrn 2.396
_cod_original_sg_symbol_H-M 'C m c a'
_cod_database_code 9008989

loop_
_symmetry_equiv_pos_as_xyz
x,y,z
1/2+x,1/2+y,z
x,1/2-y,1/2+z
1/2+x,-y,1/2+z
-x,1/2+y,1/2-z
1/2-x,+y,1/2-z
-x,y,z
1/2-x,1/2+y,z
x,-y,-z
1/2+x,1/2-y,-z
x,1/2+y,1/2-z
1/2+x,+y,1/2-z
-x,1/2-y,1/2+z
1/2-x,-y,1/2+z
-x,-y,-z
1/2-x,1/2-y,-z

loop_
_atom_site_label
_atom_site_fract_x
_atom_site_fract_y
_atom_site_fract_z
K 0.25000 0.16000 0.25000
O 0.00000 0.08800 0.93400

loop_
_cod_related_entry_id
_cod_related_entry_database
_cod_related_entry_code
1 ChemSpider 26237

_database_code_amcsd 0011667
